data_4102976
loop_
_publ_author_name
'Ruihu Wang'
'Hongyan Xu'
'Yong Guo'
'Rongjian Sa'
'Jean'ne M. Shreeve'

_publ_section_title
;
 Bis[3-(5-nitroimino-1,2,4-triazolate)]-Based Energetic Salts: Synthesis
 and Promising Properties of a New Family of High-Density Insensitive
 Materials
;
_journal_name_full 'Journal of the American Chemical Society'
_journal_page_first 11904
_journal_page_last 11905
_journal_paper_doi 10.1021/ja1055033
_journal_volume 132
_journal_year 2010
_chemical_formula_sum 'C2 H4 N5 O3'
_chemical_formula_weight 146.10
_chemical_name_systematic
; 
 ? 
;
_space_group_IT_number 14
_symmetry_cell_setting monoclinic
_symmetry_space_group_name_Hall '-P 2yn'
_symmetry_space_group_name_H-M 'P 1 21/n 1'
_atom_sites_solution_hydrogens geom
_atom_sites_solution_primary direct
_atom_sites_solution_secondary difmap
_audit_creation_method SHELXL-97
_cell_angle_alpha 90.00
_cell_angle_beta 112.536(10)
_cell_angle_gamma 90.00
_cell_formula_units_Z 4
_cell_length_a 5.250(4)
_cell_length_b 17.886(10)
_cell_length_c 6.314(4)
_cell_measurement_temperature 173(2)
_cell_volume 547.6(6)
_computing_structure_refinement 'SHELXL-97 (Sheldrick, 1997)'
_computing_structure_solution 'SHELXS-97 (Sheldrick, 1990)'
_diffrn_ambient_temperature 173(2)
_diffrn_measured_fraction_theta_full 0.995
_diffrn_measured_fraction_theta_max 0.995
_diffrn_radiation_monochromator graphite
_diffrn_radiation_source 'fine-focus sealed tube'
_diffrn_radiation_type MoK\a
_diffrn_radiation_wavelength 0.71073
_diffrn_reflns_av_R_equivalents 0.0398
_diffrn_reflns_av_sigmaI/netI 0.0368
_diffrn_reflns_limit_h_max 6
_diffrn_reflns_limit_h_min -6
_diffrn_reflns_limit_k_max 23
_diffrn_reflns_limit_k_min -23
_diffrn_reflns_limit_l_max 5
_diffrn_reflns_limit_l_min -8
_diffrn_reflns_number 4630
_diffrn_reflns_theta_full 27.45
_diffrn_reflns_theta_max 27.45
_diffrn_reflns_theta_min 3.67
_exptl_absorpt_coefficient_mu 0.161
_exptl_crystal_colour colorless
_exptl_crystal_density_diffrn 1.772
_exptl_crystal_density_method 'not measured'
_exptl_crystal_description sheet
_exptl_crystal_F_000 300
_exptl_crystal_size_max 0.32
_exptl_crystal_size_mid 0.26
_exptl_crystal_size_min 0.15
_refine_diff_density_max 0.266
_refine_diff_density_min -0.404
_refine_diff_density_rms 0.068
_refine_ls_extinction_method none
_refine_ls_goodness_of_fit_ref 1.109
_refine_ls_hydrogen_treatment mixed
_refine_ls_matrix_type full
_refine_ls_number_parameters 105
_refine_ls_number_reflns 1246
_refine_ls_number_restraints 2
_refine_ls_restrained_S_all 1.110
_refine_ls_R_factor_all 0.0724
_refine_ls_R_factor_gt 0.0527
_refine_ls_shift/su_max 0.608
_refine_ls_shift/su_mean 0.050
_refine_ls_structure_factor_coef Fsqd
_refine_ls_weighting_details 'calc w=1/[\s^2^(Fo^2^)+(0.0924P)^2^+0.1609P] where P=(Fo^2^+2Fc^2^)/3'
_refine_ls_weighting_scheme calc
_refine_ls_wR_factor_gt 0.1450
_refine_ls_wR_factor_ref 0.1781
_reflns_number_gt 948
_reflns_number_total 1246
_reflns_threshold_expression >2sigma(I)
_cod_data_source_file ja1055033_si_002.cif
_cod_data_source_block d:\wrh\ui\bta\w
_cod_database_code 4102976

loop_
_symmetry_equiv_pos_as_xyz
'x, y, z'
'-x+1/2, y+1/2, -z+1/2'
'-x, -y, -z'
'x-1/2, -y-1/2, z-1/2'

loop_
_atom_site_label
_atom_site_type_symbol
_atom_site_fract_x
_atom_site_fract_y
_atom_site_fract_z
_atom_site_U_iso_or_equiv
_atom_site_adp_type
_atom_site_occupancy
_atom_site_symmetry_multiplicity
_atom_site_calc_flag
_atom_site_refinement_flags
O1 O 0.1804(5) 0.21192(11) 0.6410(4) 0.0548(7) Uani 1 1 d .
O2 O 0.4059(5) 0.24378(11) 0.4318(4) 0.0522(6) Uani 1 1 d .
N1 N 0.2836(5) 0.19685(12) 0.5000(4) 0.0381(6) Uani 1 1 d .
N2 N 0.2511(5) 0.12543(12) 0.4283(4) 0.0377(6) Uani 1 1 d .
N3 N 0.5109(5) 0.14420(11) 0.1791(4) 0.0361(5) Uani 1 1 d .
H3 H 0.556(6) 0.1994(17) 0.184(5) 0.038(7) Uiso 1 1 d .
N4 N 0.5884(5) 0.09796(11) 0.0393(4) 0.0371(6) Uani 1 1 d .
N5 N 0.3545(5) 0.03531(11) 0.2065(4) 0.0350(6) Uani 1 1 d .
H5 H 0.286(7) -0.014(2) 0.255(6) 0.058(9) Uiso 1 1 d .
C1 C 0.3674(5) 0.10735(13) 0.2802(4) 0.0315(6) Uani 1 1 d .
C2 C 0.4883(5) 0.03340(12) 0.0616(4) 0.0318(6) Uani 1 1 d .
O1W O 0.1019(5) -0.08783(14) 0.2750(5) 0.0670(8) Uani 1 1 d D
H1WA H 0.001(8) -0.120(2) 0.337(7) 0.080 Uiso 1 1 d D
H1WB H 0.251(6) -0.079(2) 0.409(5) 0.080 Uiso 1 1 d D

loop_
_atom_site_aniso_label
_atom_site_aniso_U_11
_atom_site_aniso_U_22
_atom_site_aniso_U_33
_atom_site_aniso_U_23
_atom_site_aniso_U_13
_atom_site_aniso_U_12
O1 0.0895(16) 0.0334(10) 0.0679(15) 0.0028(9) 0.0594(14) 0.0095(10)
O2 0.0787(15) 0.0318(10) 0.0666(14) -0.0074(9) 0.0506(12) -0.0078(9)
N1 0.0537(13) 0.0274(10) 0.0450(13) 0.0023(9) 0.0322(11) 0.0024(9)
N2 0.0480(13) 0.0281(11) 0.0459(13) -0.0019(9) 0.0280(11) -0.0002(9)
N3 0.0474(12) 0.0275(11) 0.0414(12) -0.0033(9) 0.0261(10) -0.0017(9)
N4 0.0497(13) 0.0284(10) 0.0433(12) -0.0044(9) 0.0291(10) -0.0012(9)
N5 0.0474(12) 0.0259(10) 0.0386(12) -0.0014(8) 0.0240(10) -0.0023(8)
C1 0.0370(12) 0.0269(11) 0.0342(12) 0.0014(9) 0.0179(10) -0.0003(9)
C2 0.0402(13) 0.0255(11) 0.0341(13) -0.0005(9) 0.0191(11) -0.0009(9)
O1W 0.0584(14) 0.0583(15) 0.0832(18) 0.0170(13) 0.0257(13) -0.0181(11)

loop_
_atom_type_symbol
_atom_type_description
_atom_type_scat_dispersion_real
_atom_type_scat_dispersion_imag
_atom_type_scat_source
C C 0.0033 0.0016 'International Tables Vol C Tables 4.2.6.8 and 6.1.1.4'
H H 0.0000 0.0000 'International Tables Vol C Tables 4.2.6.8 and 6.1.1.4'
N N 0.0061 0.0033 'International Tables Vol C Tables 4.2.6.8 and 6.1.1.4'
O O 0.0106 0.0060 'International Tables Vol C Tables 4.2.6.8 and 6.1.1.4'

loop_
_geom_angle_atom_site_label_1
_geom_angle_atom_site_label_2
_geom_angle_atom_site_label_3
_geom_angle
_geom_angle_site_symmetry_3
O2 N1 O1 122.3(2) .
O2 N1 N2 123.1(2) .
O1 N1 N2 114.6(2) .
C1 N2 N1 115.6(2) .
C1 N3 N4 111.7(2) .
C1 N3 H3 129.6(16) .
N4 N3 H3 118.6(16) .
C2 N4 N3 103.5(2) .
C2 N5 C1 106.5(2) .
C2 N5 H5 120(2) .
C1 N5 H5 133(2) .
N3 C1 N2 135.1(2) .
N3 C1 N5 105.5(2) .
N2 C1 N5 119.4(2) .
N4 C2 N5 112.8(2) .
N4 C2 C2 123.5(3) 3_655
N5 C2 C2 123.7(3) 3_655
H1WA O1W H1WB 98(4) .

loop_
_geom_bond_atom_site_label_1
_geom_bond_atom_site_label_2
_geom_bond_distance
_geom_bond_site_symmetry_2
O1 N1 1.237(3) .
O2 N1 1.231(3) .
N1 N2 1.344(3) .
N2 C1 1.338(3) .
N3 C1 1.334(3) .
N3 N4 1.380(3) .
N3 H3 1.01(3) .
N4 C2 1.298(3) .
N5 C2 1.351(3) .
N5 C1 1.363(3) .
N5 H5 1.03(4) .
C2 C2 1.456(5) 3_655
O1W H1WA 0.965(19) .
O1W H1WB 0.918(19) .

loop_
_geom_hbond_atom_site_label_D
_geom_hbond_atom_site_label_H
_geom_hbond_atom_site_label_A
_geom_hbond_distance_DH
_geom_hbond_distance_HA
_geom_hbond_distance_DA
_geom_hbond_angle_DHA
_geom_hbond_site_symmetry_A
N3 H3 O1 1.01(3) 1.78(3) 2.763(3) 164(3) 4_665
O1W H1WA O1 0.965(19) 1.93(3) 2.829(3) 155(4) 3_556
N5 H5 O1W 1.03(4) 1.68(4) 2.690(3) 165(3) .
